data_7011754
loop_
_publ_author_name
'Taylor, Jesse W.'
'Englich, Ulrich'
'Ruhlandt-Senge, Karin'
'Spencer, James T.'

_publ_section_title
;
 Formation of new nickel-containing nineteen-vertex metallaborane
 clusters prepared from the anti-B18H22 borane cluster: molecular
 structures of [Ni(THF)4(H2O)2][B18H20Ni(\h5-C5H5)]2 and
 [B18H19(2-THF)Ni(\h5-C5H5)]
;
_journal_issue 17
_journal_name_full 'Journal of the Chemical Society, Dalton Transactions'
_journal_page_first 3392
_journal_paper_doi 10.1039/b203594d
_journal_year 2002
_chemical_formula_sum 'C9 H32 B18 Ni O'
_chemical_formula_weight 413.67
_space_group_IT_number 14
_symmetry_cell_setting monoclinic
_symmetry_space_group_name_Hall '-P 2yn'
_symmetry_space_group_name_H-M 'P 1 21/n 1'
_atom_sites_solution_hydrogens geom
_atom_sites_solution_primary direct
_atom_sites_solution_secondary difmap
_audit_creation_method SHELXL-97
_cell_angle_alpha 90.00
_cell_angle_beta 98.3280(10)
_cell_angle_gamma 90.00
_cell_formula_units_Z 4
_cell_length_a 7.45170(10)
_cell_length_b 19.9456(2)
_cell_length_c 14.9108(2)
_cell_measurement_reflns_used 6281
_cell_measurement_temperature 92(2)
_cell_volume 2192.80(5)
_computing_cell_refinement 'Bruker SMART'
_computing_data_collection 'Bruker SMART'
_computing_data_reduction 'Bruker SHELXTL'
_computing_molecular_graphics 'Bruker SHELXTL'
_computing_publication_material 'Bruker SHELXTL'
_computing_structure_refinement 'SHELXL-97 (Sheldrick, 1997)'
_computing_structure_solution 'SHELXS-97 (Sheldrick, 1990)'
_diffrn_ambient_temperature 92(2)
_diffrn_measured_fraction_theta_full 0.962
_diffrn_measured_fraction_theta_max 0.962
_diffrn_measurement_device_type 'CCD area detector'
_diffrn_measurement_method \w
_diffrn_radiation_monochromator graphite
_diffrn_radiation_source 'fine-focus sealed tube'
_diffrn_radiation_type MoK\a
_diffrn_radiation_wavelength 0.71073
_diffrn_reflns_av_R_equivalents 0.0288
_diffrn_reflns_av_sigmaI/netI 0.0297
_diffrn_reflns_limit_h_max 9
_diffrn_reflns_limit_h_min -9
_diffrn_reflns_limit_k_max 24
_diffrn_reflns_limit_k_min -26
_diffrn_reflns_limit_l_max 16
_diffrn_reflns_limit_l_min -19
_diffrn_reflns_number 17943
_diffrn_reflns_theta_full 28.27
_diffrn_reflns_theta_max 28.27
_diffrn_reflns_theta_min 1.72
_diffrn_standards_decay_% No
_exptl_absorpt_coefficient_mu 0.884
_exptl_absorpt_correction_T_max 0.88
_exptl_absorpt_correction_T_min 0.74
_exptl_absorpt_correction_type multi-scan
_exptl_crystal_colour 'dark green'
_exptl_crystal_density_diffrn 1.253
_exptl_crystal_density_method 'not measured'
_exptl_crystal_description rhombus
_exptl_crystal_F_000 864
_exptl_crystal_size_max 0.5
_exptl_crystal_size_mid 0.2
_exptl_crystal_size_min 0.18
_refine_diff_density_max 0.256
_refine_diff_density_min -0.251
_refine_diff_density_rms 0.058
_refine_ls_extinction_method none
_refine_ls_goodness_of_fit_ref 1.063
_refine_ls_hydrogen_treatment mixed
_refine_ls_matrix_type full
_refine_ls_number_parameters 345
_refine_ls_number_reflns 5224
_refine_ls_number_restraints 10
_refine_ls_restrained_S_all 1.065
_refine_ls_R_factor_all 0.0373
_refine_ls_R_factor_gt 0.0294
_refine_ls_shift/su_max 0.002
_refine_ls_shift/su_mean 0.000
_refine_ls_structure_factor_coef Fsqd
_refine_ls_weighting_details 'calc w=1/[\s^2^(Fo^2^)+(0.0204P)^2^+1.2150P] where P=(Fo^2^+2Fc^2^)/3'
_refine_ls_weighting_scheme calc
_refine_ls_wR_factor_gt 0.0616
_refine_ls_wR_factor_ref 0.0642
_reflns_number_gt 4608
_reflns_number_total 5224
_reflns_threshold_expression >2sigma(I)
_cod_data_source_file b203594d.txt
_cod_data_source_block karin21
_cod_depositor_comments
;
The following automatic conversions were performed:
'_symmetry_cell_setting' value 'Monoclinic' changed to 'monoclinic'
according to '/home/saulius/struct/CIF-dictionaries/cif_core.dic'
dictionary named 'cif_core.dic' version 2.4.1 from 2010-06-29.

Automatic conversion script
Id: cif_fix_enum 1527 2010-12-29 10:47:43Z saulius 
;
_cod_original_sg_symbol_H-M P2(1)/n
_cod_database_code 7011754
_diffrn_measurement_time 10
_diffrn_measurement_range 0.3
_refine_ls_weighting_scheme_1 0.0204
_refine_ls_weighting_scheme_2 1.2150

loop_
_symmetry_equiv_pos_as_xyz
'x, y, z'
'-x+1/2, y+1/2, -z+1/2'
'-x, -y, -z'
'x-1/2, -y-1/2, z-1/2'

loop_
_atom_site_label
_atom_site_type_symbol
_atom_site_fract_x
_atom_site_fract_y
_atom_site_fract_z
_atom_site_U_iso_or_equiv
_atom_site_adp_type
_atom_site_occupancy
_atom_site_symmetry_multiplicity
_atom_site_calc_flag
_atom_site_refinement_flags
_atom_site_disorder_assembly
_atom_site_disorder_group
Ni7 Ni 0.85724(2) 0.314916(9) 0.849727(12) 0.01231(6) Uani 1 1 d . A .
C1 C 1.1086(2) 0.32738(8) 0.80719(11) 0.0228(3) Uani 1 1 d . . .
H1A H 1.2106 0.3421 0.8455 0.027 Uiso 1 1 calc R . .
C2 C 1.0538(2) 0.26064(8) 0.79359(10) 0.0225(3) Uani 1 1 d . . .
H2A H 1.1140 0.2230 0.8197 0.027 Uiso 1 1 calc R . .
C3 C 0.8874(2) 0.26117(8) 0.73192(10) 0.0210(3) Uani 1 1 d . . .
H3A H 0.8166 0.2238 0.7138 0.025 Uiso 1 1 calc R . .
C4 C 0.8486(2) 0.32779(8) 0.70312(10) 0.0212(3) Uani 1 1 d . . .
H4A H 0.7534 0.3417 0.6598 0.025 Uiso 1 1 calc R . .
C5 C 0.9805(2) 0.36909(8) 0.75196(11) 0.0224(3) Uani 1 1 d . . .
H5A H 0.9842 0.4156 0.7490 0.027 Uiso 1 1 calc R . .
O1 O 0.68523(13) 0.44958(5) 0.84953(7) 0.0160(2) Uani 0.090(7) 1 d PD A 1
C6 C 0.4961(17) 0.4598(7) 0.8029(18) 0.0220(5) Uani 0.090(7) 1 d PD A 1
H6C H 0.4101 0.4577 0.8458 0.026 Uiso 0.090(7) 1 calc PR A 1
H6D H 0.4641 0.4260 0.7565 0.026 Uiso 0.090(7) 1 calc PR A 1
C7 C 0.4981(2) 0.52824(8) 0.76165(11) 0.0246(3) Uani 0.090(7) 1 d PD A 1
H7C H 0.3930 0.5538 0.7731 0.029 Uiso 0.090(7) 1 calc PR A 1
H7D H 0.4968 0.5250 0.6966 0.029 Uiso 0.090(7) 1 calc PR A 1
C8 C 0.6726(2) 0.56181(7) 0.80643(11) 0.0244(3) Uani 0.090(7) 1 d PD A 1
H8C H 0.7428 0.5769 0.7603 0.029 Uiso 0.090(7) 1 calc PR A 1
H8D H 0.6433 0.6006 0.8407 0.029 Uiso 0.090(7) 1 calc PR A 1
C9 C 0.780(2) 0.5136(5) 0.8675(15) 0.0211(5) Uani 0.090(7) 1 d PD A 1
H9C H 0.9034 0.5106 0.8539 0.025 Uiso 0.090(7) 1 calc PR A 1
H9D H 0.7837 0.5267 0.9304 0.025 Uiso 0.090(7) 1 calc PR A 1
O1' O 0.68523(13) 0.44958(5) 0.84953(7) 0.0160(2) Uani 0.910(7) 1 d PD A 2
C6' C 0.5387(3) 0.45422(8) 0.77070(18) 0.0220(5) Uani 0.910(7) 1 d PD A 2
H6'C H 0.4322 0.4294 0.7820 0.026 Uiso 0.910(7) 1 calc PR A 2
H6'D H 0.5793 0.4369 0.7163 0.026 Uiso 0.910(7) 1 calc PR A 2
C7' C 0.4981(2) 0.52824(8) 0.76165(11) 0.0246(3) Uani 0.910(7) 1 d PD A 2
H7'C H 0.3966 0.5402 0.7925 0.029 Uiso 0.910(7) 1 calc PR A 2
H7'D H 0.4703 0.5411 0.6984 0.029 Uiso 0.910(7) 1 calc PR A 2
C8' C 0.6726(2) 0.56181(7) 0.80643(11) 0.0244(3) Uani 0.910(7) 1 d PD A 2
H8'C H 0.7620 0.5636 0.7653 0.029 Uiso 0.910(7) 1 calc PR A 2
H8'D H 0.6491 0.6070 0.8260 0.029 Uiso 0.910(7) 1 calc PR A 2
C9' C 0.7352(3) 0.51749(8) 0.88597(14) 0.0211(5) Uani 0.910(7) 1 d PD A 2
H9'C H 0.8650 0.5213 0.9045 0.025 Uiso 0.910(7) 1 calc PR A 2
H9'D H 0.6731 0.5281 0.9370 0.025 Uiso 0.910(7) 1 calc PR A 2
B3 B 0.5974(2) 0.31084(7) 0.88012(10) 0.0124(3) Uani 1 1 d . A .
B2 B 0.7211(2) 0.38725(8) 0.90758(10) 0.0135(3) Uani 1 1 d . . .
B8 B 0.9413(2) 0.37447(8) 0.96721(11) 0.0164(3) Uani 1 1 d . A .
B9 B 0.9066(2) 0.33502(9) 1.07464(11) 0.0185(3) Uani 1 1 d . . .
B10 B 0.7697(2) 0.25293(8) 1.04781(11) 0.0158(3) Uani 1 1 d . A .
B11 B 0.7272(2) 0.23828(8) 0.92450(11) 0.0145(3) Uani 1 1 d . . .
B4 B 0.5572(2) 0.27635(8) 0.98618(11) 0.0143(3) Uani 1 1 d . A .
B1 B 0.5541(2) 0.36373(8) 0.97258(11) 0.0141(3) Uani 1 1 d . A .
B6 B 0.7631(2) 0.40010(8) 1.02689(11) 0.0159(3) Uani 1 1 d . A .
B5 B 0.6707(2) 0.32841(8) 1.07460(11) 0.0157(3) Uani 1 1 d . A .
B17 B 0.8394(2) 0.17107(8) 1.09847(12) 0.0207(3) Uani 1 1 d . . .
B16 B 0.6825(3) 0.09645(9) 1.05740(13) 0.0243(4) Uani 1 1 d . A .
B19 B 0.4899(3) 0.10851(9) 0.96947(13) 0.0240(4) Uani 1 1 d . . .
B18 B 0.5775(2) 0.15331(8) 0.88148(12) 0.0199(3) Uani 1 1 d . A .
B12 B 0.8801(3) 0.11645(9) 1.01127(12) 0.0226(4) Uani 1 1 d . A .
B15 B 0.6917(3) 0.08334(9) 0.93797(12) 0.0236(4) Uani 1 1 d . A .
B14 B 0.8126(2) 0.15580(8) 0.90421(12) 0.0187(3) Uani 1 1 d . A .
B13 B 0.9229(2) 0.20224(8) 0.99915(11) 0.0182(3) Uani 1 1 d . A .
H9 H 1.004(2) 0.3398(8) 1.1362(12) 0.020(4) Uiso 1 1 d . . .
H3 H 0.491(2) 0.3052(8) 0.8212(11) 0.017(4) Uiso 1 1 d . . .
H5 H 0.622(2) 0.3324(9) 1.1389(12) 0.023(5) Uiso 1 1 d . . .
H17 H 0.925(2) 0.1686(9) 1.1633(12) 0.024(5) Uiso 1 1 d . . .
H18 H 0.499(2) 0.1543(9) 0.8162(12) 0.026(5) Uiso 1 1 d . . .
H8 H 1.057(2) 0.4064(9) 0.9635(12) 0.023(4) Uiso 1 1 d . . .
H1 H 0.427(2) 0.3909(8) 0.9694(11) 0.018(4) Uiso 1 1 d . . .
H4 H 0.432(2) 0.2527(8) 0.9962(11) 0.017(4) Uiso 1 1 d . . .
H6 H 0.763(2) 0.4490(9) 1.0563(12) 0.023(4) Uiso 1 1 d . . .
H13 H 1.065(2) 0.2182(8) 1.0012(11) 0.020(4) Uiso 1 1 d . . .
H16 H 0.673(2) 0.0560(9) 1.1023(13) 0.029(5) Uiso 1 1 d . . .
H14 H 0.886(2) 0.1487(9) 0.8483(12) 0.027(5) Uiso 1 1 d . . .
H15 H 0.711(2) 0.0340(9) 0.9099(13) 0.029(5) Uiso 1 1 d . . .
H12 H 0.994(3) 0.0835(10) 1.0313(13) 0.035(5) Uiso 1 1 d . . .
H19 H 0.362(2) 0.0836(9) 0.9622(12) 0.029(5) Uiso 1 1 d . . .
H18B H 0.465(2) 0.1646(9) 0.9350(13) 0.029(5) Uiso 1 1 d . . .
H8B H 0.993(3) 0.3204(9) 1.0112(13) 0.030(5) Uiso 1 1 d . . .
H10B H 0.720(3) 0.2084(9) 1.1050(13) 0.033(5) Uiso 1 1 d . . .
H16B H 0.538(3) 0.1296(10) 1.0492(14) 0.039(6) Uiso 1 1 d . . .

loop_
_atom_site_aniso_label
_atom_site_aniso_U_11
_atom_site_aniso_U_22
_atom_site_aniso_U_33
_atom_site_aniso_U_23
_atom_site_aniso_U_13
_atom_site_aniso_U_12
Ni7 0.01160(9) 0.01385(9) 0.01165(9) -0.00167(7) 0.00228(6) -0.00055(6)
C1 0.0122(7) 0.0364(9) 0.0211(8) -0.0043(6) 0.0065(6) -0.0024(6)
C2 0.0211(7) 0.0285(8) 0.0198(7) -0.0015(6) 0.0095(6) 0.0078(6)
C3 0.0223(7) 0.0248(8) 0.0176(7) -0.0084(6) 0.0086(6) -0.0012(6)
C4 0.0210(7) 0.0307(8) 0.0129(7) 0.0010(6) 0.0057(6) 0.0024(6)
C5 0.0242(8) 0.0224(8) 0.0234(8) 0.0009(6) 0.0133(6) -0.0030(6)
O1 0.0221(5) 0.0104(5) 0.0143(5) -0.0012(4) -0.0006(4) -0.0020(4)
C6 0.0291(10) 0.0166(8) 0.0170(10) 0.0014(6) -0.0080(8) -0.0026(7)
C7 0.0271(8) 0.0161(7) 0.0294(9) 0.0046(6) 0.0004(7) 0.0012(6)
C8 0.0308(8) 0.0137(7) 0.0280(8) 0.0016(6) 0.0013(7) -0.0030(6)
C9 0.0312(10) 0.0106(7) 0.0213(9) -0.0042(6) 0.0032(7) -0.0049(6)
O1' 0.0221(5) 0.0104(5) 0.0143(5) -0.0012(4) -0.0006(4) -0.0020(4)
C6' 0.0291(10) 0.0166(8) 0.0170(10) 0.0014(6) -0.0080(8) -0.0026(7)
C7' 0.0271(8) 0.0161(7) 0.0294(9) 0.0046(6) 0.0004(7) 0.0012(6)
C8' 0.0308(8) 0.0137(7) 0.0280(8) 0.0016(6) 0.0013(7) -0.0030(6)
C9' 0.0312(10) 0.0106(7) 0.0213(9) -0.0042(6) 0.0032(7) -0.0049(6)
B3 0.0122(7) 0.0121(7) 0.0129(7) -0.0010(6) 0.0016(5) -0.0001(5)
B2 0.0154(7) 0.0120(7) 0.0130(7) -0.0005(5) 0.0013(6) -0.0006(5)
B8 0.0160(7) 0.0182(7) 0.0146(7) -0.0028(6) 0.0010(6) -0.0040(6)
B9 0.0203(8) 0.0210(8) 0.0134(7) -0.0016(6) -0.0002(6) -0.0017(6)
B10 0.0199(8) 0.0154(7) 0.0122(7) 0.0011(6) 0.0029(6) 0.0008(6)
B11 0.0166(7) 0.0135(7) 0.0134(7) -0.0014(6) 0.0024(6) 0.0004(6)
B4 0.0162(7) 0.0132(7) 0.0140(7) -0.0004(6) 0.0037(6) -0.0002(6)
B1 0.0150(7) 0.0137(7) 0.0139(7) -0.0020(6) 0.0034(6) 0.0006(6)
B6 0.0194(8) 0.0152(7) 0.0130(7) -0.0025(6) 0.0021(6) -0.0020(6)
B5 0.0200(8) 0.0152(7) 0.0121(7) -0.0008(6) 0.0034(6) 0.0005(6)
B17 0.0265(9) 0.0188(8) 0.0166(8) 0.0029(6) 0.0024(7) 0.0059(7)
B16 0.0369(10) 0.0159(8) 0.0218(9) 0.0035(7) 0.0095(8) 0.0025(7)
B19 0.0332(10) 0.0159(8) 0.0242(9) -0.0011(7) 0.0080(8) -0.0045(7)
B18 0.0271(9) 0.0142(7) 0.0182(8) -0.0017(6) 0.0030(7) -0.0018(6)
B12 0.0320(9) 0.0172(8) 0.0192(8) 0.0022(6) 0.0059(7) 0.0082(7)
B15 0.0367(10) 0.0140(8) 0.0214(9) 0.0002(6) 0.0086(8) 0.0017(7)
B14 0.0262(9) 0.0138(7) 0.0166(8) -0.0006(6) 0.0049(7) 0.0032(6)
B13 0.0202(8) 0.0179(8) 0.0161(8) 0.0001(6) 0.0021(6) 0.0052(6)

loop_
_atom_type_symbol
_atom_type_description
_atom_type_scat_dispersion_real
_atom_type_scat_dispersion_imag
_atom_type_scat_source
C C 0.0033 0.0016 'International Tables Vol C Tables 4.2.6.8 and 6.1.1.4'
H H 0.0000 0.0000 'International Tables Vol C Tables 4.2.6.8 and 6.1.1.4'
B B 0.0013 0.0007 'International Tables Vol C Tables 4.2.6.8 and 6.1.1.4'
O O 0.0106 0.0060 'International Tables Vol C Tables 4.2.6.8 and 6.1.1.4'
Ni Ni 0.3393 1.1124 'International Tables Vol C Tables 4.2.6.8 and 6.1.1.4'

loop_
_geom_angle_atom_site_label_1
_geom_angle_atom_site_label_2
_geom_angle_atom_site_label_3
_geom_angle
_geom_angle_site_symmetry_1
_geom_angle_site_symmetry_3
_geom_angle_publ_flag
B2 Ni7 B3 52.28(6) . . ?
B2 Ni7 C1 125.00(6) . . ?
B3 Ni7 C1 173.16(6) . . ?
B2 Ni7 C2 164.06(6) . . ?
B3 Ni7 C2 143.66(6) . . ?
C1 Ni7 C2 39.20(6) . . ?
B2 Ni7 C3 147.26(6) . . ?
B3 Ni7 C3 112.55(6) . . ?
C1 Ni7 C3 66.10(6) . . ?
C2 Ni7 C3 40.01(6) . . ?
B2 Ni7 C5 102.85(6) . . ?
B3 Ni7 C5 133.32(6) . . ?
C1 Ni7 C5 39.83(6) . . ?
C2 Ni7 C5 65.90(6) . . ?
C3 Ni7 C5 64.94(6) . . ?
B2 Ni7 B8 50.20(6) . . ?
B3 Ni7 B8 90.86(6) . . ?
C1 Ni7 B8 90.78(6) . . ?
C2 Ni7 B8 118.51(6) . . ?
C3 Ni7 B8 156.58(6) . . ?
C5 Ni7 B8 100.09(6) . . ?
B2 Ni7 C4 113.38(6) . . ?
B3 Ni7 C4 109.42(6) . . ?
C1 Ni7 C4 65.11(6) . . ?
C2 Ni7 C4 65.33(6) . . ?
C3 Ni7 C4 38.38(6) . . ?
C5 Ni7 C4 37.86(6) . . ?
B8 Ni7 C4 135.72(6) . . ?
B2 Ni7 B11 89.69(6) . . ?
B3 Ni7 B11 50.31(6) . . ?
C1 Ni7 B11 136.16(6) . . ?
C2 Ni7 B11 103.23(6) . . ?
C3 Ni7 B11 100.25(6) . . ?
C5 Ni7 B11 165.19(6) . . ?
B8 Ni7 B11 93.98(6) . . ?
C4 Ni7 B11 129.47(6) . . ?
C2 C1 C5 108.24(14) . . ?
C2 C1 Ni7 70.91(8) . . ?
C5 C1 Ni7 71.93(8) . . ?
C1 C2 C3 107.07(14) . . ?
C1 C2 Ni7 69.89(8) . . ?
C3 C2 Ni7 70.24(8) . . ?
C4 C3 C2 108.76(14) . . ?
C4 C3 Ni7 74.45(9) . . ?
C2 C3 Ni7 69.75(8) . . ?
C5 C4 C3 107.31(14) . . ?
C5 C4 Ni7 68.53(9) . . ?
C3 C4 Ni7 67.16(8) . . ?
C4 C5 C1 108.40(14) . . ?
C4 C5 Ni7 73.61(9) . . ?
C1 C5 Ni7 68.23(8) . . ?
C9 O1 C6 111.4(6) . . ?
C9 O1 B2 124.7(4) . . ?
C6 O1 B2 117.0(4) . . ?
O1 C6 C7 104.5(5) . . ?
C6 C7 C8 106.2(4) . . ?
C9 C8 C7 109.6(4) . . ?
O1 C9 C8 104.5(6) . . ?
B4 B3 B2 105.71(10) . . ?
B4 B3 B1 58.49(8) . . ?
B2 B3 B1 58.13(8) . . ?
B4 B3 B11 61.24(9) . . ?
B2 B3 B11 111.42(10) . . ?
B1 B3 B11 109.49(11) . . ?
B4 B3 Ni7 119.63(9) . . ?
B2 B3 Ni7 63.11(7) . . ?
B1 B3 Ni7 115.14(9) . . ?
B11 B3 Ni7 69.01(7) . . ?
O1 B2 B1 117.09(11) . . ?
O1 B2 B8 118.66(11) . . ?
B1 B2 B8 111.45(11) . . ?
O1 B2 B6 116.32(11) . . ?
B1 B2 B6 61.36(9) . . ?
B8 B2 B6 60.13(9) . . ?
O1 B2 B3 121.53(11) . . ?
B1 B2 B3 61.06(9) . . ?
B8 B2 B3 113.60(11) . . ?
B6 B2 B3 111.09(11) . . ?
O1 B2 Ni7 113.49(9) . . ?
B1 B2 Ni7 119.02(9) . . ?
B8 B2 Ni7 68.05(7) . . ?
B6 B2 Ni7 120.11(10) . . ?
B3 B2 Ni7 64.61(7) . . ?
B2 B8 B6 60.27(9) . . ?
B2 B8 B9 105.24(11) . . ?
B6 B8 B9 58.45(9) . . ?
B2 B8 Ni7 61.74(7) . . ?
B6 B8 Ni7 114.79(9) . . ?
B9 B8 Ni7 114.57(9) . . ?
B5 B9 B6 60.59(9) . . ?
B5 B9 B8 107.35(11) . . ?
B6 B9 B8 59.10(9) . . ?
B5 B9 B10 56.10(9) . . ?
B6 B9 B10 105.53(11) . . ?
B8 B9 B10 108.55(11) . . ?
B5 B10 B13 155.55(13) . . ?
B5 B10 B4 61.12(9) . . ?
B13 B10 B4 121.44(12) . . ?
B5 B10 B17 140.62(12) . . ?
B13 B10 B17 59.87(9) . . ?
B4 B10 B17 128.55(12) . . ?
B5 B10 B11 110.32(11) . . ?
B13 B10 B11 61.66(9) . . ?
B4 B10 B11 60.90(9) . . ?
B17 B10 B11 105.42(11) . . ?
B5 B10 B9 56.83(9) . . ?
B13 B10 B9 102.53(11) . . ?
B4 B10 B9 106.73(11) . . ?
B17 B10 B9 123.71(12) . . ?
B11 B10 B9 110.42(11) . . ?
B14 B11 B3 148.14(12) . . ?
B14 B11 B4 138.35(12) . . ?
B3 B11 B4 58.78(8) . . ?
B14 B11 B10 107.33(11) . . ?
B3 B11 B10 104.07(10) . . ?
B4 B11 B10 57.69(9) . . ?
B14 B11 B13 58.64(9) . . ?
B3 B11 B13 149.76(12) . . ?
B4 B11 B13 113.65(11) . . ?
B10 B11 B13 56.90(9) . . ?
B14 B11 B18 52.54(8) . . ?
B3 B11 B18 107.73(10) . . ?
B4 B11 B18 96.53(10) . . ?
B10 B11 B18 116.37(10) . . ?
B13 B11 B18 102.14(10) . . ?
B14 B11 Ni7 110.89(9) . . ?
B3 B11 Ni7 60.68(7) . . ?
B4 B11 Ni7 110.71(9) . . ?
B10 B11 Ni7 111.77(9) . . ?
B13 B11 Ni7 102.05(9) . . ?
B18 B11 Ni7 131.82(9) . . ?
B1 B4 B10 108.49(11) . . ?
B1 B4 B3 61.11(9) . . ?
B10 B4 B3 107.92(11) . . ?
B1 B4 B5 60.40(9) . . ?
B10 B4 B5 58.72(9) . . ?
B3 B4 B5 107.82(11) . . ?
B1 B4 B11 110.59(11) . . ?
B10 B4 B11 61.41(9) . . ?
B3 B4 B11 59.98(9) . . ?
B5 B4 B11 108.82(11) . . ?
B2 B1 B4 109.41(11) . . ?
B2 B1 B5 106.33(11) . . ?
B4 B1 B5 60.82(9) . . ?
B2 B1 B6 60.17(9) . . ?
B4 B1 B6 110.63(11) . . ?
B5 B1 B6 59.54(9) . . ?
B2 B1 B3 60.81(9) . . ?
B4 B1 B3 60.40(9) . . ?
B5 B1 B3 107.60(11) . . ?
B6 B1 B3 109.94(11) . . ?
B9 B6 B8 62.45(10) . . ?
B9 B6 B2 107.81(11) . . ?
B8 B6 B2 59.60(9) . . ?
B9 B6 B5 59.65(9) . . ?
B8 B6 B5 109.24(11) . . ?
B2 B6 B5 105.17(11) . . ?
B9 B6 B1 108.61(11) . . ?
B8 B6 B1 108.61(11) . . ?
B2 B6 B1 58.47(9) . . ?
B5 B6 B1 59.76(9) . . ?
B10 B5 B9 67.07(10) . . ?
B10 B5 B6 113.57(11) . . ?
B9 B5 B6 59.76(9) . . ?
B10 B5 B1 108.34(11) . . ?
B9 B5 B1 109.45(11) . . ?
B6 B5 B1 60.69(9) . . ?
B10 B5 B4 60.16(9) . . ?
B9 B5 B4 114.07(11) . . ?
B6 B5 B4 109.90(11) . . ?
B1 B5 B4 58.78(9) . . ?
B12 B17 B13 59.15(10) . . ?
B12 B17 B10 108.36(12) . . ?
B13 B17 B10 57.75(9) . . ?
B12 B17 B16 56.64(10) . . ?
B13 B17 B16 105.68(12) . . ?
B10 B17 B16 115.48(12) . . ?
B12 B16 B15 59.68(10) . . ?
B12 B16 B19 107.86(13) . . ?
B15 B16 B19 56.44(10) . . ?
B12 B16 B17 56.50(10) . . ?
B15 B16 B17 108.35(12) . . ?
B19 B16 B17 120.32(12) . . ?
B15 B19 B18 61.12(10) . . ?
B15 B19 B16 61.69(11) . . ?
B18 B19 B16 105.19(13) . . ?
B14 B18 B15 62.01(10) . . ?
B14 B18 B19 109.66(13) . . ?
B15 B18 B19 57.41(10) . . ?
B14 B18 B11 55.61(8) . . ?
B15 B18 B11 107.13(11) . . ?
B19 B18 B11 114.70(11) . . ?
B13 B12 B17 61.62(10) . . ?
B13 B12 B16 115.88(12) . . ?
B17 B12 B16 66.87(11) . . ?
B13 B12 B15 115.99(12) . . ?
B17 B12 B15 118.71(13) . . ?
B16 B12 B15 61.62(11) . . ?
B13 B12 B14 60.72(10) . . ?
B17 B12 B14 109.46(12) . . ?
B16 B12 B14 107.84(13) . . ?
B15 B12 B14 61.19(10) . . ?
B19 B15 B12 111.64(13) . . ?
B19 B15 B18 61.46(10) . . ?
B12 B15 B18 106.29(12) . . ?
B19 B15 B16 61.88(11) . . ?
B12 B15 B16 58.70(10) . . ?
B18 B15 B16 105.57(12) . . ?
B19 B15 B14 109.50(12) . . ?
B12 B15 B14 59.62(10) . . ?
B18 B15 B14 57.77(9) . . ?
B16 B15 B14 104.43(12) . . ?
B18 B14 B12 107.91(13) . . ?
B18 B14 B13 120.27(12) . . ?
B12 B14 B13 58.81(10) . . ?
B18 B14 B11 71.85(10) . . ?
B12 B14 B11 108.14(11) . . ?
B13 B14 B11 61.85(9) . . ?
B18 B14 B15 60.22(10) . . ?
B12 B14 B15 59.19(10) . . ?
B13 B14 B15 112.51(12) . . ?
B11 B14 B15 118.59(12) . . ?
B12 B13 B10 112.32(12) . . ?
B12 B13 B14 60.47(10) . . ?
B10 B13 B14 111.91(12) . . ?
B12 B13 B17 59.22(10) . . ?
B10 B13 B17 62.37(9) . . ?
B14 B13 B17 107.38(12) . . ?
B12 B13 B11 107.58(12) . . ?
B10 B13 B11 61.44(9) . . ?
B14 B13 B11 59.51(9) . . ?
B17 B13 B11 107.08(11) . . ?

loop_
_geom_bond_atom_site_label_1
_geom_bond_atom_site_label_2
_geom_bond_distance
_geom_bond_site_symmetry_2
_geom_bond_publ_flag
Ni7 B2 2.0267(15) . ?
Ni7 B3 2.0528(15) . ?
Ni7 C1 2.0778(15) . ?
Ni7 C2 2.0911(14) . ?
Ni7 C3 2.0976(14) . ?
Ni7 C5 2.1270(15) . ?
Ni7 B8 2.1342(16) . ?
Ni7 C4 2.1927(15) . ?
Ni7 B11 2.1981(16) . ?
C1 C2 1.399(2) . ?
C1 C5 1.433(2) . ?
C2 C3 1.433(2) . ?
C3 C4 1.413(2) . ?
C4 C5 1.403(2) . ?
O1 C9 1.465(9) . ?
O1 C6 1.493(9) . ?
O1 B2 1.5163(17) . ?
C6 C7 1.498(9) . ?
C7 C8 1.528(2) . ?
C8 C9 1.479(9) . ?
B3 B4 1.789(2) . ?
B3 B2 1.797(2) . ?
B3 B1 1.802(2) . ?
B3 B11 1.812(2) . ?
B2 B1 1.748(2) . ?
B2 B8 1.768(2) . ?
B2 B6 1.780(2) . ?
B8 B6 1.777(2) . ?
B8 B9 1.836(2) . ?
B9 B5 1.763(2) . ?
B9 B6 1.765(2) . ?
B9 B10 1.940(2) . ?
B10 B5 1.748(2) . ?
B10 B13 1.758(2) . ?
B10 B4 1.774(2) . ?
B10 B17 1.842(2) . ?
B10 B11 1.843(2) . ?
B11 B14 1.805(2) . ?
B11 B4 1.834(2) . ?
B11 B13 1.847(2) . ?
B11 B18 2.079(2) . ?
B4 B1 1.754(2) . ?
B4 B5 1.791(2) . ?
B1 B5 1.784(2) . ?
B1 B6 1.800(2) . ?
B6 B5 1.780(2) . ?
B17 B12 1.756(2) . ?
B17 B13 1.798(2) . ?
B17 B16 1.936(3) . ?
B16 B12 1.759(3) . ?
B16 B15 1.811(3) . ?
B16 B19 1.814(3) . ?
B19 B15 1.714(3) . ?
B19 B18 1.787(3) . ?
B18 B14 1.736(3) . ?
B18 B15 1.781(2) . ?
B12 B13 1.755(2) . ?
B12 B15 1.777(3) . ?
B12 B14 1.785(2) . ?
B15 B14 1.812(2) . ?
B14 B13 1.789(2) . ?

loop_
_cod_changelog_entry_id
_cod_changelog_entry_author
_cod_changelog_entry_date
_cod_changelog_entry_text
1 'Vaitkus, Antanas' 2024-11-17T23:38:10+02:00
;
 Replaced the '&G' character sequence with the backslash character ('\')
 in the '_diffrn_measurement_method' data value.
;
